data_7034048
loop_
_publ_author_name
'Wu M, Melissa'
'Gill, Arran M.'
'Yunpeng, Lu'
'Falivene, Laura'
'Yongxin, Li'
'Ganguly, Rakesh'
'Cavallo, Luigi'
'Garc\'ia, Felipe'

_publ_section_title
;
 Synthesis, structural studies and ligand influence on the stability of
 aryl-NHC stabilised trimethylaluminium complexes.
;
_journal_issue 34
_journal_name_full 'Dalton transactions (Cambridge, England : 2003)'
_journal_page_first 15166
_journal_page_last 15174
_journal_paper_doi 10.1039/c5dt00079c
_journal_volume 44
_journal_year 2015
_chemical_formula_moiety 'C30 H47 Al N2'
_chemical_formula_sum 'C30 H47 Al N2'
_chemical_formula_weight 462.68
_chemical_name_systematic
; 
 ? 
;
_space_group_IT_number 14
_symmetry_cell_setting monoclinic
_symmetry_space_group_name_Hall '-P 2ybc'
_symmetry_space_group_name_H-M 'P 1 21/c 1'
_atom_sites_solution_hydrogens geom
_atom_sites_solution_primary direct
_atom_sites_solution_secondary difmap
_audit_creation_method 'APEX2 v2013.10-0'
_audit_update_record
;
2015-02-11 deposited with the CCDC.
2015-02-13 downloaded from the CCDC.
;
_cell_angle_alpha 90.00
_cell_angle_beta 107.807(2)
_cell_angle_gamma 90.00
_cell_formula_units_Z 4
_cell_length_a 17.8289(13)
_cell_length_b 10.1831(7)
_cell_length_c 16.5889(10)
_cell_measurement_reflns_used 2280
_cell_measurement_temperature 103(2)
_cell_measurement_theta_max 26.14
_cell_measurement_theta_min 2.38
_cell_volume 2867.5(3)
_computing_cell_refinement 'Bruker SAINT'
_computing_data_collection 'Bruker APEX2'
_computing_data_reduction 'Bruker SAINT'
_computing_molecular_graphics 'Bruker SHELXTL'
_computing_publication_material 'Bruker SHELXTL'
_computing_structure_refinement 'SHELXL-97 (Sheldrick, 2008)'
_computing_structure_solution 'SHELXS-97 (Sheldrick, 2008)'
_diffrn_ambient_temperature 103(2)
_diffrn_measured_fraction_theta_full 0.990
_diffrn_measured_fraction_theta_max 0.990
_diffrn_measurement_device_type 'Bruker APEX-II CCD'
_diffrn_measurement_method '\f and \w scans'
_diffrn_radiation_monochromator graphite
_diffrn_radiation_source 'fine-focus sealed tube'
_diffrn_radiation_type MoK\a
_diffrn_radiation_wavelength 0.71073
_diffrn_reflns_av_R_equivalents 0.0644
_diffrn_reflns_av_sigmaI/netI 0.1076
_diffrn_reflns_limit_h_max 25
_diffrn_reflns_limit_h_min -25
_diffrn_reflns_limit_k_max 12
_diffrn_reflns_limit_k_min -14
_diffrn_reflns_limit_l_max 23
_diffrn_reflns_limit_l_min -12
_diffrn_reflns_number 19383
_diffrn_reflns_theta_full 30.51
_diffrn_reflns_theta_max 30.51
_diffrn_reflns_theta_min 2.33
_exptl_absorpt_coefficient_mu 0.090
_exptl_absorpt_correction_T_max 0.9736
_exptl_absorpt_correction_T_min 0.9719
_exptl_absorpt_correction_type multi-scan
_exptl_absorpt_process_details sadabs
_exptl_crystal_colour colourless
_exptl_crystal_density_diffrn 1.072
_exptl_crystal_density_method 'not measured'
_exptl_crystal_description block
_exptl_crystal_F_000 1016
_exptl_crystal_size_max 0.32
_exptl_crystal_size_mid 0.31
_exptl_crystal_size_min 0.30
_refine_diff_density_max 0.481
_refine_diff_density_min -0.560
_refine_diff_density_rms 0.150
_refine_ls_extinction_method none
_refine_ls_goodness_of_fit_ref 1.008
_refine_ls_hydrogen_treatment constr
_refine_ls_matrix_type full
_refine_ls_number_parameters 309
_refine_ls_number_reflns 8679
_refine_ls_number_restraints 0
_refine_ls_restrained_S_all 1.008
_refine_ls_R_factor_all 0.1204
_refine_ls_R_factor_gt 0.0635
_refine_ls_shift/su_max 0.001
_refine_ls_shift/su_mean 0.000
_refine_ls_structure_factor_coef Fsqd
_refine_ls_weighting_details 'calc w=1/[\s^2^(Fo^2^)+(0.0911P)^2^+0.0000P] where P=(Fo^2^+2Fc^2^)/3'
_refine_ls_weighting_scheme calc
_refine_ls_wR_factor_gt 0.1510
_refine_ls_wR_factor_ref 0.1937
_reflns_number_gt 5153
_reflns_number_total 8679
_reflns_threshold_expression >2sigma(I)
_cod_data_source_file c5dt00079c2.cif
_cod_data_source_block fg66
_cod_depositor_comments
;
The following automatic conversions were performed:

'_symmetry_cell_setting' value 'Monoclinic' changed to 'monoclinic'
according to
/usr/data/users/saulius/crontab/automatic-downloads/rss-feeds/RSC/lib/dictionaries/cif_core.dic
dictionary named 'cif_core.dic' version 2.4.2 from 2011-04-26.

Automatic conversion script
Id: cif_fix_values 3008 2015-01-20 13:52:24Z robertas 

 Adding full bibliography for 7034045--7034049.cif.
;
_cod_original_sg_symbol_H-M P2(1)/c
_cod_database_code 7034048

loop_
_symmetry_equiv_pos_as_xyz
'x, y, z'
'-x, y+1/2, -z+1/2'
'-x, -y, -z'
'x, -y-1/2, z-1/2'

loop_
_atom_site_label
_atom_site_type_symbol
_atom_site_fract_x
_atom_site_fract_y
_atom_site_fract_z
_atom_site_U_iso_or_equiv
_atom_site_adp_type
_atom_site_occupancy
_atom_site_symmetry_multiplicity
_atom_site_calc_flag
_atom_site_refinement_flags
Al1 Al 0.26205(4) 0.98876(5) 0.38759(4) 0.01713(15) Uani 1 1 d .
C1 C 0.28384(15) 0.8663(2) 0.30378(13) 0.0284(5) Uani 1 1 d .
H1A H 0.2727 0.9105 0.2489 0.043 Uiso 1 1 calc R
H1B H 0.2502 0.7885 0.2978 0.043 Uiso 1 1 calc R
H1C H 0.3393 0.8396 0.3234 0.043 Uiso 1 1 calc R
C2 C 0.15753(15) 1.0724(2) 0.33731(14) 0.0348(6) Uani 1 1 d .
H2A H 0.1556 1.1556 0.3663 0.052 Uiso 1 1 calc R
H2B H 0.1162 1.0137 0.3438 0.052 Uiso 1 1 calc R
H2C H 0.1492 1.0891 0.2770 0.052 Uiso 1 1 calc R
C3 C 0.34938(14) 1.1151(2) 0.43199(13) 0.0255(5) Uani 1 1 d .
H3A H 0.3978 1.0672 0.4611 0.038 Uiso 1 1 calc R
H3B H 0.3363 1.1751 0.4719 0.038 Uiso 1 1 calc R
H3C H 0.3574 1.1655 0.3850 0.038 Uiso 1 1 calc R
C4 C 0.24212(11) 0.88354(17) 0.48989(11) 0.0145(4) Uani 1 1 d .
C5 C 0.20184(13) 0.71539(18) 0.56550(11) 0.0188(4) Uani 1 1 d .
H5A H 0.2448 0.6623 0.6034 0.023 Uiso 1 1 calc R
H5B H 0.1521 0.6647 0.5511 0.023 Uiso 1 1 calc R
C6 C 0.19347(13) 0.84693(18) 0.60528(12) 0.0186(4) Uani 1 1 d .
H6A H 0.1374 0.8697 0.5956 0.022 Uiso 1 1 calc R
H6B H 0.2214 0.8471 0.6669 0.022 Uiso 1 1 calc R
C7 C 0.23505(12) 0.65485(17) 0.43452(11) 0.0155(4) Uani 1 1 d .
C8 C 0.31060(12) 0.60080(18) 0.45343(12) 0.0181(4) Uani 1 1 d .
C9 C 0.37954(13) 0.6501(2) 0.52605(13) 0.0227(4) Uani 1 1 d .
H9 H 0.3581 0.7122 0.5602 0.027 Uiso 1 1 calc R
C10 C 0.42036(17) 0.5381(2) 0.58471(16) 0.0400(6) Uani 1 1 d .
H10A H 0.3821 0.4938 0.6071 0.060 Uiso 1 1 calc R
H10B H 0.4633 0.5738 0.6317 0.060 Uiso 1 1 calc R
H10C H 0.4418 0.4751 0.5529 0.060 Uiso 1 1 calc R
C11 C 0.43810(15) 0.7262(2) 0.49352(17) 0.0372(6) Uani 1 1 d .
H11A H 0.4568 0.6699 0.4557 0.056 Uiso 1 1 calc R
H11B H 0.4829 0.7535 0.5415 0.056 Uiso 1 1 calc R
H11C H 0.4122 0.8039 0.4625 0.056 Uiso 1 1 calc R
C12 C 0.32177(14) 0.49774(19) 0.40236(14) 0.0237(5) Uani 1 1 d .
H12 H 0.3727 0.4604 0.4127 0.028 Uiso 1 1 calc R
C13 C 0.25930(14) 0.4498(2) 0.33686(14) 0.0272(5) Uani 1 1 d .
H13 H 0.2677 0.3797 0.3028 0.033 Uiso 1 1 calc R
C14 C 0.18518(14) 0.50295(19) 0.32086(13) 0.0247(5) Uani 1 1 d .
H14 H 0.1428 0.4681 0.2762 0.030 Uiso 1 1 calc R
C15 C 0.17098(12) 0.60732(18) 0.36912(12) 0.0181(4) Uani 1 1 d .
C16 C 0.08856(13) 0.66362(18) 0.34966(12) 0.0198(4) Uani 1 1 d .
H16 H 0.0907 0.7379 0.3898 0.024 Uiso 1 1 calc R
C17 C 0.03115(14) 0.5616(2) 0.36346(15) 0.0293(5) Uani 1 1 d .
H17A H 0.0307 0.4849 0.3276 0.044 Uiso 1 1 calc R
H17B H -0.0218 0.5996 0.3486 0.044 Uiso 1 1 calc R
H17C H 0.0477 0.5346 0.4230 0.044 Uiso 1 1 calc R
C18 C 0.05901(15) 0.7186(2) 0.25914(13) 0.0298(5) Uani 1 1 d .
H18A H 0.0958 0.7856 0.2518 0.045 Uiso 1 1 calc R
H18B H 0.0068 0.7579 0.2495 0.045 Uiso 1 1 calc R
H18C H 0.0556 0.6473 0.2185 0.045 Uiso 1 1 calc R
C19 C 0.25382(13) 1.06748(18) 0.59392(12) 0.0196(4) Uani 1 1 d .
C20 C 0.33387(13) 1.0905(2) 0.63809(12) 0.0225(5) Uani 1 1 d .
C21 C 0.39760(14) 0.9896(2) 0.64255(13) 0.0244(5) Uani 1 1 d .
H21 H 0.3818 0.9403 0.5878 0.029 Uiso 1 1 calc R
C22 C 0.47870(14) 1.0504(3) 0.65287(15) 0.0345(6) Uani 1 1 d .
H22A H 0.4738 1.1184 0.6098 0.052 Uiso 1 1 calc R
H22B H 0.5150 0.9820 0.6461 0.052 Uiso 1 1 calc R
H22C H 0.4992 1.0895 0.7093 0.052 Uiso 1 1 calc R
C23 C 0.40421(15) 0.8897(2) 0.71336(14) 0.0319(5) Uani 1 1 d .
H23A H 0.4169 0.9355 0.7678 0.048 Uiso 1 1 calc R
H23B H 0.4460 0.8265 0.7147 0.048 Uiso 1 1 calc R
H23C H 0.3540 0.8432 0.7029 0.048 Uiso 1 1 calc R
C24 C 0.35247(16) 1.2109(2) 0.67944(14) 0.0302(5) Uani 1 1 d .
H24 H 0.4059 1.2302 0.7093 0.036 Uiso 1 1 calc R
C25 C 0.29522(17) 1.3027(2) 0.67810(14) 0.0337(6) Uani 1 1 d .
H25 H 0.3094 1.3825 0.7086 0.040 Uiso 1 1 calc R
C26 C 0.21801(16) 1.2795(2) 0.63298(14) 0.0312(6) Uani 1 1 d .
H26 H 0.1795 1.3446 0.6315 0.037 Uiso 1 1 calc R
C27 C 0.19481(14) 1.16090(19) 0.58888(12) 0.0231(5) Uani 1 1 d .
C28 C 0.10908(15) 1.1394(2) 0.53772(13) 0.0273(5) Uani 1 1 d .
H28 H 0.1064 1.0614 0.5003 0.033 Uiso 1 1 calc R
C29 C 0.07534(19) 1.2579(2) 0.48112(15) 0.0452(7) Uani 1 1 d .
H29A H 0.0239 1.2348 0.4415 0.068 Uiso 1 1 calc R
H29B H 0.1113 1.2826 0.4493 0.068 Uiso 1 1 calc R
H29C H 0.0693 1.3319 0.5164 0.068 Uiso 1 1 calc R
C30 C 0.05763(15) 1.1111(2) 0.59485(14) 0.0324(5) Uani 1 1 d .
H30A H 0.0755 1.0299 0.6266 0.049 Uiso 1 1 calc R
H30B H 0.0026 1.1012 0.5599 0.049 Uiso 1 1 calc R
H30C H 0.0619 1.1841 0.6345 0.049 Uiso 1 1 calc R
N1 N 0.22094(10) 0.75652(14) 0.48868(9) 0.0143(3) Uani 1 1 d .
N2 N 0.23120(10) 0.93769(14) 0.55941(9) 0.0155(3) Uani 1 1 d .

loop_
_atom_site_aniso_label
_atom_site_aniso_U_11
_atom_site_aniso_U_22
_atom_site_aniso_U_33
_atom_site_aniso_U_23
_atom_site_aniso_U_13
_atom_site_aniso_U_12
Al1 0.0243(4) 0.0144(3) 0.0129(3) 0.0002(2) 0.0060(2) -0.0006(2)
C1 0.0475(16) 0.0205(10) 0.0207(10) -0.0017(8) 0.0156(10) -0.0035(10)
C2 0.0365(15) 0.0442(14) 0.0235(11) 0.0085(10) 0.0088(10) 0.0086(12)
C3 0.0357(13) 0.0219(10) 0.0203(10) 0.0018(8) 0.0107(9) -0.0059(9)
C4 0.0162(10) 0.0121(8) 0.0136(8) 0.0006(7) 0.0020(7) 0.0021(7)
C5 0.0281(12) 0.0148(9) 0.0162(9) 0.0010(7) 0.0107(8) -0.0015(8)
C6 0.0249(11) 0.0148(9) 0.0182(9) 0.0006(7) 0.0099(8) -0.0011(8)
C7 0.0235(11) 0.0099(8) 0.0146(8) 0.0005(7) 0.0081(8) 0.0004(8)
C8 0.0229(11) 0.0133(8) 0.0184(9) 0.0017(7) 0.0068(8) 0.0019(8)
C9 0.0214(12) 0.0215(10) 0.0243(10) 0.0000(8) 0.0058(9) 0.0028(9)
C10 0.0402(16) 0.0371(14) 0.0334(13) 0.0043(11) -0.0023(12) 0.0095(12)
C11 0.0281(14) 0.0382(14) 0.0459(14) -0.0041(11) 0.0125(12) -0.0061(11)
C12 0.0256(12) 0.0203(10) 0.0271(10) -0.0007(8) 0.0107(9) 0.0063(9)
C13 0.0382(14) 0.0185(10) 0.0257(11) -0.0057(8) 0.0113(10) 0.0048(9)
C14 0.0331(13) 0.0181(10) 0.0208(10) -0.0058(8) 0.0050(9) 0.0004(9)
C15 0.0238(11) 0.0123(8) 0.0169(9) -0.0005(7) 0.0043(8) 0.0000(8)
C16 0.0238(11) 0.0139(9) 0.0191(9) -0.0029(7) 0.0026(8) 0.0009(8)
C17 0.0282(13) 0.0209(10) 0.0370(13) 0.0007(9) 0.0074(10) -0.0016(9)
C18 0.0344(14) 0.0280(11) 0.0241(11) 0.0058(9) 0.0045(10) 0.0064(10)
C19 0.0340(13) 0.0125(8) 0.0143(9) -0.0020(7) 0.0104(8) -0.0037(8)
C20 0.0327(13) 0.0212(10) 0.0157(9) -0.0033(8) 0.0106(9) -0.0088(9)
C21 0.0280(12) 0.0254(11) 0.0190(9) -0.0045(8) 0.0061(9) -0.0070(9)
C22 0.0283(14) 0.0470(14) 0.0279(11) -0.0057(11) 0.0081(10) -0.0130(11)
C23 0.0310(14) 0.0352(12) 0.0280(11) 0.0047(10) 0.0067(10) -0.0033(11)
C24 0.0440(15) 0.0243(11) 0.0254(11) -0.0059(9) 0.0155(10) -0.0146(10)
C25 0.0588(18) 0.0185(10) 0.0301(12) -0.0095(9) 0.0227(12) -0.0119(11)
C26 0.0574(18) 0.0146(10) 0.0288(11) -0.0019(8) 0.0238(12) 0.0030(10)
C27 0.0389(14) 0.0162(9) 0.0176(9) 0.0009(7) 0.0139(9) 0.0003(9)
C28 0.0421(15) 0.0213(10) 0.0188(10) 0.0018(8) 0.0098(10) 0.0133(10)
C29 0.071(2) 0.0345(13) 0.0292(12) 0.0097(10) 0.0138(13) 0.0256(14)
C30 0.0342(14) 0.0333(12) 0.0304(12) 0.0010(10) 0.0110(11) 0.0133(11)
N1 0.0190(9) 0.0120(7) 0.0124(7) -0.0012(6) 0.0054(6) 0.0003(6)
N2 0.0238(9) 0.0108(7) 0.0133(7) -0.0005(6) 0.0078(7) -0.0018(6)

loop_
_atom_type_symbol
_atom_type_description
_atom_type_scat_dispersion_real
_atom_type_scat_dispersion_imag
_atom_type_scat_source
C C 0.0033 0.0016 'International Tables Vol C Tables 4.2.6.8 and 6.1.1.4'
H H 0.0000 0.0000 'International Tables Vol C Tables 4.2.6.8 and 6.1.1.4'
Al Al 0.0645 0.0514 'International Tables Vol C Tables 4.2.6.8 and 6.1.1.4'
N N 0.0061 0.0033 'International Tables Vol C Tables 4.2.6.8 and 6.1.1.4'

loop_
_geom_angle_atom_site_label_1
_geom_angle_atom_site_label_2
_geom_angle_atom_site_label_3
_geom_angle
C3 Al1 C2 114.08(11)
C3 Al1 C1 111.55(10)
C2 Al1 C1 109.48(10)
C3 Al1 C4 109.55(8)
C2 Al1 C4 100.77(9)
C1 Al1 C4 110.93(8)
Al1 C1 H1A 109.5
Al1 C1 H1B 109.5
H1A C1 H1B 109.5
Al1 C1 H1C 109.5
H1A C1 H1C 109.5
H1B C1 H1C 109.5
Al1 C2 H2A 109.5
Al1 C2 H2B 109.5
H2A C2 H2B 109.5
Al1 C2 H2C 109.5
H2A C2 H2C 109.5
H2B C2 H2C 109.5
Al1 C3 H3A 109.5
Al1 C3 H3B 109.5
H3A C3 H3B 109.5
Al1 C3 H3C 109.5
H3A C3 H3C 109.5
H3B C3 H3C 109.5
N2 C4 N1 107.05(16)
N2 C4 Al1 125.52(13)
N1 C4 Al1 125.93(13)
N1 C5 C6 101.76(14)
N1 C5 H5A 111.4
C6 C5 H5A 111.4
N1 C5 H5B 111.4
C6 C5 H5B 111.4
H5A C5 H5B 109.3
N2 C6 C5 101.90(14)
N2 C6 H6A 111.4
C5 C6 H6A 111.4
N2 C6 H6B 111.4
C5 C6 H6B 111.4
H6A C6 H6B 109.3
C8 C7 C15 122.65(17)
C8 C7 N1 118.82(17)
C15 C7 N1 118.34(17)
C7 C8 C12 117.67(19)
C7 C8 C9 122.53(17)
C12 C8 C9 119.80(19)
C8 C9 C11 111.26(18)
C8 C9 C10 111.72(18)
C11 C9 C10 111.1(2)
C8 C9 H9 107.5
C11 C9 H9 107.5
C10 C9 H9 107.5
C9 C10 H10A 109.5
C9 C10 H10B 109.5
H10A C10 H10B 109.5
C9 C10 H10C 109.5
H10A C10 H10C 109.5
H10B C10 H10C 109.5
C9 C11 H11A 109.5
C9 C11 H11B 109.5
H11A C11 H11B 109.5
C9 C11 H11C 109.5
H11A C11 H11C 109.5
H11B C11 H11C 109.5
C13 C12 C8 120.6(2)
C13 C12 H12 119.7
C8 C12 H12 119.7
C14 C13 C12 120.43(19)
C14 C13 H13 119.8
C12 C13 H13 119.8
C13 C14 C15 121.3(2)
C13 C14 H14 119.4
C15 C14 H14 119.4
C7 C15 C14 117.29(19)
C7 C15 C16 122.83(17)
C14 C15 C16 119.88(18)
C15 C16 C17 111.21(16)
C15 C16 C18 111.46(18)
C17 C16 C18 110.48(18)
C15 C16 H16 107.8
C17 C16 H16 107.8
C18 C16 H16 107.8
C16 C17 H17A 109.5
C16 C17 H17B 109.5
H17A C17 H17B 109.5
C16 C17 H17C 109.5
H17A C17 H17C 109.5
H17B C17 H17C 109.5
C16 C18 H18A 109.5
C16 C18 H18B 109.5
H18A C18 H18B 109.5
C16 C18 H18C 109.5
H18A C18 H18C 109.5
H18B C18 H18C 109.5
C27 C19 C20 122.68(18)
C27 C19 N2 118.86(19)
C20 C19 N2 118.20(18)
C24 C20 C19 116.9(2)
C24 C20 C21 120.6(2)
C19 C20 C21 122.46(17)
C20 C21 C23 111.60(18)
C20 C21 C22 113.53(18)
C23 C21 C22 109.49(19)
C20 C21 H21 107.3
C23 C21 H21 107.3
C22 C21 H21 107.3
C21 C22 H22A 109.5
C21 C22 H22B 109.5
H22A C22 H22B 109.5
C21 C22 H22C 109.5
H22A C22 H22C 109.5
H22B C22 H22C 109.5
C21 C23 H23A 109.5
C21 C23 H23B 109.5
H23A C23 H23B 109.5
C21 C23 H23C 109.5
H23A C23 H23C 109.5
H23B C23 H23C 109.5
C25 C24 C20 121.6(2)
C25 C24 H24 119.2
C20 C24 H24 119.2
C26 C25 C24 120.4(2)
C26 C25 H25 119.8
C24 C25 H25 119.8
C25 C26 C27 121.2(2)
C25 C26 H26 119.4
C27 C26 H26 119.4
C19 C27 C26 117.1(2)
C19 C27 C28 122.95(18)
C26 C27 C28 119.9(2)
C27 C28 C29 111.6(2)
C27 C28 C30 111.79(17)
C29 C28 C30 109.2(2)
C27 C28 H28 108.0
C29 C28 H28 108.0
C30 C28 H28 108.0
C28 C29 H29A 109.5
C28 C29 H29B 109.5
H29A C29 H29B 109.5
C28 C29 H29C 109.5
H29A C29 H29C 109.5
H29B C29 H29C 109.5
C28 C30 H30A 109.5
C28 C30 H30B 109.5
H30A C30 H30B 109.5
C28 C30 H30C 109.5
H30A C30 H30C 109.5
H30B C30 H30C 109.5
C4 N1 C7 126.69(16)
C4 N1 C5 113.41(14)
C7 N1 C5 117.66(14)
C4 N2 C19 128.12(15)
C4 N2 C6 113.07(14)
C19 N2 C6 118.77(14)

loop_
_geom_bond_atom_site_label_1
_geom_bond_atom_site_label_2
_geom_bond_distance
Al1 C3 1.980(2)
Al1 C2 1.986(3)
Al1 C1 1.992(2)
Al1 C4 2.1268(19)
C1 H1A 0.9800
C1 H1B 0.9800
C1 H1C 0.9800
C2 H2A 0.9800
C2 H2B 0.9800
C2 H2C 0.9800
C3 H3A 0.9800
C3 H3B 0.9800
C3 H3C 0.9800
C4 N2 1.345(2)
C4 N1 1.346(2)
C5 N1 1.477(2)
C5 C6 1.521(3)
C5 H5A 0.9900
C5 H5B 0.9900
C6 N2 1.483(2)
C6 H6A 0.9900
C6 H6B 0.9900
C7 C8 1.399(3)
C7 C15 1.399(3)
C7 N1 1.442(2)
C8 C12 1.401(3)
C8 C9 1.519(3)
C9 C11 1.525(3)
C9 C10 1.531(3)
C9 H9 1.0000
C10 H10A 0.9800
C10 H10B 0.9800
C10 H10C 0.9800
C11 H11A 0.9800
C11 H11B 0.9800
C11 H11C 0.9800
C12 C13 1.385(3)
C12 H12 0.9500
C13 C14 1.377(3)
C13 H13 0.9500
C14 C15 1.399(3)
C14 H14 0.9500
C15 C16 1.517(3)
C16 C17 1.524(3)
C16 C18 1.537(3)
C16 H16 1.0000
C17 H17A 0.9800
C17 H17B 0.9800
C17 H17C 0.9800
C18 H18A 0.9800
C18 H18B 0.9800
C18 H18C 0.9800
C19 C27 1.402(3)
C19 C20 1.410(3)
C19 N2 1.448(2)
C20 C24 1.394(3)
C20 C21 1.517(3)
C21 C23 1.531(3)
C21 C22 1.533(3)
C21 H21 1.0000
C22 H22A 0.9800
C22 H22B 0.9800
C22 H22C 0.9800
C23 H23A 0.9800
C23 H23B 0.9800
C23 H23C 0.9800
C24 C25 1.379(3)
C24 H24 0.9500
C25 C26 1.372(4)
C25 H25 0.9500
C26 C27 1.407(3)
C26 H26 0.9500
C27 C28 1.520(3)
C28 C29 1.534(3)
C28 C30 1.534(3)
C28 H28 1.0000
C29 H29A 0.9800
C29 H29B 0.9800
C29 H29C 0.9800
C30 H30A 0.9800
C30 H30B 0.9800
C30 H30C 0.9800
